data_1554838
loop_
_publ_author_name
'Liu, Rui'
'Lu, Ze-Hai'
'Hu, Xiao-Hui'
'Li, Jun-Li'
'Yang, Xian-Jin'

_publ_section_title
;
 Monocarboxylation and intramolecular coupling of butenylated arenes via
 palladium-catalyzed C-H activation process.
;
_journal_issue 6
_journal_name_full 'Organic letters'
_journal_page_first 1489
_journal_page_last 1492
_journal_paper_doi 10.1021/acs.orglett.5b00376
_journal_volume 17
_journal_year 2015
_chemical_formula_sum 'C18 H18 O2'
_chemical_formula_weight 266.32
_space_group_crystal_system monoclinic
_space_group_IT_number 14
_space_group_name_Hall '-P 2ybc'
_space_group_name_H-M_alt 'P 1 21/c 1'
_atom_sites_solution_hydrogens geom
_audit_creation_method SHELXL-2013
_cell_angle_alpha 90
_cell_angle_beta 104.008(2)
_cell_angle_gamma 90
_cell_formula_units_Z 4
_cell_length_a 14.0260(15)
_cell_length_b 8.7035(9)
_cell_length_c 12.0599(12)
_cell_measurement_reflns_used 1484
_cell_measurement_temperature 293(2)
_cell_measurement_theta_max 46.774
_cell_measurement_theta_min 5.556
_cell_volume 1428.4(3)
_computing_cell_refinement 'Bruker SMART'
_computing_data_collection 'Bruker SMART'
_computing_data_reduction 'Bruker SHELXTL'
_computing_molecular_graphics 'Bruker SHELXTL'
_computing_publication_material 'Bruker SHELXTL'
_computing_structure_refinement 'SHELXL-2013 (Sheldrick, 2013)'
_computing_structure_solution 'Bruker SHELXTL'
_diffrn_ambient_temperature 293(2)
_diffrn_measured_fraction_theta_full 0.997
_diffrn_measured_fraction_theta_max 0.997
_diffrn_measurement_device_type 'CCD area detector'
_diffrn_measurement_method 'phi and omega scans'
_diffrn_radiation_type MoK\a
_diffrn_radiation_wavelength 0.71073
_diffrn_reflns_av_R_equivalents 0.0302
_diffrn_reflns_av_unetI/netI 0.0331
_diffrn_reflns_Laue_measured_fraction_full 0.997
_diffrn_reflns_Laue_measured_fraction_max 0.997
_diffrn_reflns_limit_h_max 17
_diffrn_reflns_limit_h_min -15
_diffrn_reflns_limit_k_max 10
_diffrn_reflns_limit_k_min -9
_diffrn_reflns_limit_l_max 14
_diffrn_reflns_limit_l_min -14
_diffrn_reflns_number 8430
_diffrn_reflns_point_group_measured_fraction_full 0.997
_diffrn_reflns_point_group_measured_fraction_max 0.997
_diffrn_reflns_theta_full 25.242
_diffrn_reflns_theta_max 25.999
_diffrn_reflns_theta_min 2.778
_exptl_absorpt_coefficient_mu 0.079
_exptl_absorpt_correction_T_max 0.7457
_exptl_absorpt_correction_T_min 0.6495
_exptl_absorpt_correction_type multi-scan
_exptl_absorpt_process_details sadabs
_exptl_crystal_colour colorless
_exptl_crystal_density_diffrn 1.238
_exptl_crystal_description prismatic
_exptl_crystal_F_000 568
_exptl_crystal_size_max 0.211
_exptl_crystal_size_mid 0.165
_exptl_crystal_size_min 0.123
_refine_diff_density_max 0.145
_refine_diff_density_min -0.141
_refine_diff_density_rms 0.030
_refine_ls_extinction_method none
_refine_ls_goodness_of_fit_ref 1.065
_refine_ls_hydrogen_treatment constr
_refine_ls_matrix_type full
_refine_ls_number_parameters 182
_refine_ls_number_reflns 2807
_refine_ls_number_restraints 0
_refine_ls_restrained_S_all 1.065
_refine_ls_R_factor_all 0.0777
_refine_ls_R_factor_gt 0.0500
_refine_ls_shift/su_max 0.000
_refine_ls_shift/su_mean 0.000
_refine_ls_structure_factor_coef Fsqd
_refine_ls_weighting_details 'w=1/[\s^2^(Fo^2^)+(0.0729P)^2^+0.0193P] where P=(Fo^2^+2Fc^2^)/3'
_refine_ls_weighting_scheme calc
_refine_ls_wR_factor_gt 0.1330
_refine_ls_wR_factor_ref 0.1469
_reflns_Friedel_coverage 0.000
_reflns_number_gt 1831
_reflns_number_total 2807
_reflns_threshold_expression 'I > 2\s(I)'
_cod_data_source_file ol5b00376_si_002.cif
_cod_data_source_block cd214686
_cod_original_sg_symbol_H-M 'P 21/c'
_cod_database_code 1554838
_shelx_space_group_comment
; 
The symmetry employed for this shelxl refinement is uniquely defined 
by the following loop, which should always be used as a source of 
symmetry information in preference to the above space-group names. 
They are only intended as comments. 
;
_shelxl_version_number 2013-4

loop_
_space_group_symop_operation_xyz
'x, y, z'
'-x, y+1/2, -z+1/2'
'-x, -y, -z'
'x, -y-1/2, z-1/2'

loop_
_atom_site_label
_atom_site_type_symbol
_atom_site_fract_x
_atom_site_fract_y
_atom_site_fract_z
_atom_site_U_iso_or_equiv
_atom_site_adp_type
_atom_site_occupancy
_atom_site_site_symmetry_order
_atom_site_calc_flag
_atom_site_refinement_flags_posn
_atom_site_refinement_flags_adp
O1 O 0.20128(9) 0.46208(15) 0.44968(11) 0.0777(4) Uani 1 1 d . .
O2 O 0.27528(9) 0.26780(16) 0.38541(10) 0.0846(5) Uani 1 1 d . .
C1 C 0.50502(12) 0.12676(19) 0.66279(14) 0.0583(5) Uani 1 1 d . .
C2 C 0.58169(15) 0.0829(2) 0.75353(15) 0.0722(6) Uani 1 1 d . .
H2 H 0.5686 0.0164 0.8084 0.087 Uiso 1 1 calc R U
C3 C 0.67507(15) 0.1336(2) 0.76491(17) 0.0764(6) Uani 1 1 d . .
H3 H 0.7247 0.1019 0.8267 0.092 Uiso 1 1 calc R U
C4 C 0.69588(13) 0.2318(2) 0.68500(18) 0.0747(6) Uani 1 1 d . .
H4 H 0.7595 0.2679 0.6924 0.090 Uiso 1 1 calc R U
C5 C 0.62125(13) 0.2766(2) 0.59342(16) 0.0657(5) Uani 1 1 d . .
H5 H 0.6352 0.3433 0.5392 0.079 Uiso 1 1 calc R U
C6 C 0.52571(12) 0.22382(18) 0.58063(14) 0.0547(5) Uani 1 1 d . .
C7 C 0.44682(13) 0.2699(2) 0.47636(15) 0.0653(5) Uani 1 1 d . .
H7A H 0.4566 0.3762 0.4577 0.078 Uiso 1 1 calc R U
H7B H 0.4526 0.2070 0.4119 0.078 Uiso 1 1 calc R U
C8 C 0.34594(13) 0.2516(2) 0.49554(15) 0.0683(6) Uani 1 1 d . .
H8 H 0.3341 0.3304 0.5487 0.082 Uiso 1 1 calc R U
C9 C 0.33270(14) 0.0957(3) 0.54070(17) 0.0798(6) Uani 1 1 d . .
H9A H 0.3449 0.0184 0.4878 0.096 Uiso 1 1 calc R U
H9B H 0.2655 0.0841 0.5472 0.096 Uiso 1 1 calc R U
C10 C 0.40249(14) 0.0718(3) 0.65668(17) 0.0787(6) Uani 1 1 d . .
H10A H 0.3771 0.1256 0.7138 0.094 Uiso 1 1 calc R U
H10B H 0.4047 -0.0369 0.6751 0.094 Uiso 1 1 calc R U
C11 C 0.20373(12) 0.3698(2) 0.37700(15) 0.0560(4) Uani 1 1 d . .
C12 C 0.12687(11) 0.35253(18) 0.26862(14) 0.0543(4) Uani 1 1 d . .
C13 C 0.04280(13) 0.4404(2) 0.25299(16) 0.0691(5) Uani 1 1 d . .
H13 H 0.0368 0.5119 0.3082 0.083 Uiso 1 1 calc R U
C14 C -0.03222(14) 0.4232(2) 0.15662(17) 0.0751(6) Uani 1 1 d . .
H14 H -0.0887 0.4825 0.1481 0.090 Uiso 1 1 calc R U
C15 C -0.02545(12) 0.3203(2) 0.07275(16) 0.0641(5) Uani 1 1 d . .
C16 C 0.05953(13) 0.2343(2) 0.08798(15) 0.0677(5) Uani 1 1 d . .
H16 H 0.0661 0.1650 0.0316 0.081 Uiso 1 1 calc R U
C17 C 0.13494(13) 0.2491(2) 0.18501(15) 0.0626(5) Uani 1 1 d . .
H17 H 0.1912 0.1892 0.1939 0.075 Uiso 1 1 calc R U
C18 C -0.10819(15) 0.2986(3) -0.03210(18) 0.0874(7) Uani 1 1 d . .
H18A H -0.1271 0.3965 -0.0673 0.131 Uiso 1 1 calc R U
H18B H -0.1634 0.2528 -0.0106 0.131 Uiso 1 1 calc R U
H18C H -0.0868 0.2326 -0.0852 0.131 Uiso 1 1 calc R U

loop_
_atom_site_aniso_label
_atom_site_aniso_U_11
_atom_site_aniso_U_22
_atom_site_aniso_U_33
_atom_site_aniso_U_23
_atom_site_aniso_U_13
_atom_site_aniso_U_12
O1 0.0815(10) 0.0742(9) 0.0690(9) -0.0153(7) 0.0018(7) 0.0134(7)
O2 0.0629(9) 0.1100(11) 0.0649(9) -0.0292(7) -0.0156(7) 0.0304(7)
C1 0.0572(11) 0.0589(10) 0.0534(10) -0.0033(8) 0.0028(8) 0.0025(8)
C2 0.0794(14) 0.0727(12) 0.0550(11) 0.0042(9) -0.0024(10) 0.0053(10)
C3 0.0690(14) 0.0811(14) 0.0634(12) -0.0079(11) -0.0147(10) 0.0136(10)
C4 0.0493(11) 0.0834(14) 0.0815(14) -0.0188(11) -0.0035(10) 0.0012(9)
C5 0.0596(12) 0.0667(11) 0.0663(11) -0.0031(9) 0.0066(9) -0.0021(8)
C6 0.0510(10) 0.0534(10) 0.0530(10) -0.0076(8) -0.0003(8) 0.0028(7)
C7 0.0606(12) 0.0660(11) 0.0601(11) 0.0017(9) -0.0031(9) 0.0035(8)
C8 0.0562(11) 0.0807(13) 0.0562(10) -0.0185(9) -0.0094(9) 0.0127(9)
C9 0.0550(12) 0.0967(15) 0.0822(14) -0.0165(12) 0.0057(10) -0.0145(10)
C10 0.0721(13) 0.0877(14) 0.0738(13) 0.0037(11) 0.0124(10) -0.0115(10)
C11 0.0483(10) 0.0583(10) 0.0601(10) 0.0010(9) 0.0106(8) -0.0026(8)
C12 0.0462(9) 0.0587(10) 0.0560(10) 0.0039(8) 0.0088(8) -0.0026(8)
C13 0.0624(12) 0.0703(12) 0.0701(12) 0.0000(10) 0.0070(9) 0.0107(9)
C14 0.0545(12) 0.0775(13) 0.0851(14) 0.0082(11) 0.0013(10) 0.0118(9)
C15 0.0500(11) 0.0718(12) 0.0641(11) 0.0135(10) 0.0015(9) -0.0087(9)
C16 0.0588(12) 0.0817(13) 0.0589(11) -0.0069(9) 0.0073(9) -0.0045(9)
C17 0.0449(10) 0.0769(12) 0.0629(11) -0.0029(9) 0.0070(8) 0.0040(8)
C18 0.0651(13) 0.1038(16) 0.0777(13) 0.0139(12) -0.0132(11) -0.0134(11)

loop_
_atom_type_symbol
_atom_type_description
_atom_type_scat_dispersion_real
_atom_type_scat_dispersion_imag
_atom_type_scat_source
C C 0.0033 0.0016 'International Tables Vol C Tables 4.2.6.8 and 6.1.1.4'
H H 0.0000 0.0000 'International Tables Vol C Tables 4.2.6.8 and 6.1.1.4'
O O 0.0106 0.0060 'International Tables Vol C Tables 4.2.6.8 and 6.1.1.4'

loop_
_geom_angle_atom_site_label_1
_geom_angle_atom_site_label_2
_geom_angle_atom_site_label_3
_geom_angle
C11 O2 C8 118.01(14)
C6 C1 C2 118.36(17)
C6 C1 C10 121.58(15)
C2 C1 C10 120.05(17)
C3 C2 C1 122.28(19)
C3 C2 H2 118.9
C1 C2 H2 118.9
C2 C3 C4 119.75(17)
C2 C3 H3 120.1
C4 C3 H3 120.1
C3 C4 C5 119.25(19)
C3 C4 H4 120.4
C5 C4 H4 120.4
C4 C5 C6 121.31(19)
C4 C5 H5 119.3
C6 C5 H5 119.3
C1 C6 C5 119.04(15)
C1 C6 C7 121.20(16)
C5 C6 C7 119.74(17)
C8 C7 C6 111.81(16)
C8 C7 H7A 109.3
C6 C7 H7A 109.3
C8 C7 H7B 109.3
C6 C7 H7B 109.3
H7A C7 H7B 107.9
O2 C8 C9 107.68(14)
O2 C8 C7 107.96(16)
C9 C8 C7 111.09(15)
O2 C8 H8 110.0
C9 C8 H8 110.0
C7 C8 H8 110.0
C8 C9 C10 110.67(15)
C8 C9 H9A 109.5
C10 C9 H9A 109.5
C8 C9 H9B 109.5
C10 C9 H9B 109.5
H9A C9 H9B 108.1
C1 C10 C9 113.51(17)
C1 C10 H10A 108.9
C9 C10 H10A 108.9
C1 C10 H10B 108.9
C9 C10 H10B 108.9
H10A C10 H10B 107.7
O1 C11 O2 123.34(15)
O1 C11 C12 124.66(16)
O2 C11 C12 111.98(15)
C17 C12 C13 118.78(16)
C17 C12 C11 122.63(15)
C13 C12 C11 118.56(16)
C14 C13 C12 120.63(19)
C14 C13 H13 119.7
C12 C13 H13 119.7
C15 C14 C13 121.29(18)
C15 C14 H14 119.4
C13 C14 H14 119.4
C14 C15 C16 117.86(16)
C14 C15 C18 121.61(18)
C16 C15 C18 120.52(19)
C17 C16 C15 121.44(18)
C17 C16 H16 119.3
C15 C16 H16 119.3
C12 C17 C16 119.99(16)
C12 C17 H17 120.0
C16 C17 H17 120.0
C15 C18 H18A 109.5
C15 C18 H18B 109.5
H18A C18 H18B 109.5
C15 C18 H18C 109.5
H18A C18 H18C 109.5
H18B C18 H18C 109.5

loop_
_geom_bond_atom_site_label_1
_geom_bond_atom_site_label_2
_geom_bond_distance
O1 C11 1.1958(19)
O2 C11 1.325(2)
O2 C8 1.4591(19)
C1 C6 1.385(2)
C1 C2 1.389(2)
C1 C10 1.500(3)
C2 C3 1.357(3)
C2 H2 0.9300
C3 C4 1.371(3)
C3 H3 0.9300
C4 C5 1.381(2)
C4 H4 0.9300
C5 C6 1.389(2)
C5 H5 0.9300
C6 C7 1.514(2)
C7 C8 1.497(3)
C7 H7A 0.9700
C7 H7B 0.9700
C8 C9 1.490(3)
C8 H8 0.9800
C9 C10 1.515(2)
C9 H9A 0.9700
C9 H9B 0.9700
C10 H10A 0.9700
C10 H10B 0.9700
C11 C12 1.487(2)
C12 C17 1.377(2)
C12 C13 1.379(2)
C13 C14 1.374(2)
C13 H13 0.9300
C14 C15 1.371(3)
C14 H14 0.9300
C15 C16 1.381(2)
C15 C18 1.507(2)
C16 C17 1.380(2)
C16 H16 0.9300
C17 H17 0.9300
C18 H18A 0.9600
C18 H18B 0.9600
C18 H18C 0.9600

loop_
_geom_torsion_atom_site_label_1
_geom_torsion_atom_site_label_2
_geom_torsion_atom_site_label_3
_geom_torsion_atom_site_label_4
_geom_torsion
C6 C1 C2 C3 1.0(3)
C10 C1 C2 C3 -177.76(18)
C1 C2 C3 C4 0.1(3)
C2 C3 C4 C5 -0.5(3)
C3 C4 C5 C6 -0.1(3)
C2 C1 C6 C5 -1.6(3)
C10 C1 C6 C5 177.14(17)
C2 C1 C6 C7 176.87(16)
C10 C1 C6 C7 -4.4(3)
C4 C5 C6 C1 1.2(3)
C4 C5 C6 C7 -177.31(16)
C1 C6 C7 C8 21.7(2)
C5 C6 C7 C8 -159.78(16)
C11 O2 C8 C9 113.55(18)
C11 O2 C8 C7 -126.44(17)
C6 C7 C8 O2 -168.63(13)
C6 C7 C8 C9 -50.8(2)
O2 C8 C9 C10 -178.77(15)
C7 C8 C9 C10 63.2(2)
C6 C1 C10 C9 15.5(3)
C2 C1 C10 C9 -165.73(17)
C8 C9 C10 C1 -44.1(2)
C8 O2 C11 O1 9.9(3)
C8 O2 C11 C12 -168.68(15)
O1 C11 C12 C17 177.00(17)
O2 C11 C12 C17 -4.4(2)
O1 C11 C12 C13 -5.1(3)
O2 C11 C12 C13 173.52(16)
C17 C12 C13 C14 1.1(3)
C11 C12 C13 C14 -176.93(17)
C12 C13 C14 C15 -0.9(3)
C13 C14 C15 C16 -0.2(3)
C13 C14 C15 C18 178.79(18)
C14 C15 C16 C17 1.0(3)
C18 C15 C16 C17 -178.00(17)
C13 C12 C17 C16 -0.3(3)
C11 C12 C17 C16 177.63(16)
C15 C16 C17 C12 -0.7(3)
